data_2013613
loop_
_publ_author_name
'Bernhardt, Paul V.'
'Caldwell, Lorraine M.'
'Lovejoy, David B.'
'Richardson, Des R.'

_publ_section_title
;
 Four cytotoxic N4-substituted thiosemicarbazones derived from
 2-hydroxynaphthalene-1-carboxaldehyde
;
_journal_issue 11
_journal_name_full 'Acta Crystallographica Section C'
_journal_page_first o629
_journal_page_last o633
_journal_paper_doi 10.1107/S0108270103021401
_journal_volume 59
_journal_year 2003
_chemical_formula_iupac 'C14 H15 N3 O S'
_chemical_formula_moiety 'C14 H15 N3 O S'
_chemical_formula_structural 'C14 H15 N3 O S'
_chemical_formula_sum 'C14 H15 N3 O S'
_chemical_formula_weight 273.35
_chemical_name_systematic
;
1-[(4-ethylthiosemicarbazono)methyl]-2-naphthol
;
_space_group_IT_number 15
_symmetry_cell_setting monoclinic
_symmetry_space_group_name_Hall '-C 2yc'
_symmetry_space_group_name_H-M 'C 1 2/c 1'
_atom_sites_solution_hydrogens geom
_atom_sites_solution_primary direct
_atom_sites_solution_secondary difmap
_audit_conform_dict_name cif_core.dic
_audit_conform_dict_version 2.1
_audit_creation_method 'WinGX routine CIF_UPDATE'
_cell_angle_alpha 90
_cell_angle_beta 129.710(10)
_cell_angle_gamma 90
_cell_formula_units_Z 8
_cell_length_a 26.608(8)
_cell_length_b 7.0551(6)
_cell_length_c 18.918(5)
_cell_measurement_reflns_used 21
_cell_measurement_temperature 296(2)
_cell_measurement_theta_max 14.0
_cell_measurement_theta_min 11.0
_cell_volume 2732.0(12)
_computing_cell_refinement 'CAD-4 EXPRESS'
_computing_data_collection 'CAD-4 EXPRESS (Enraf Nonius, 1994)'
_computing_data_reduction 'XCAD4 (Harms & Wocadlo, 1995)'
_computing_molecular_graphics 'ORTEP-3 for Windows (Farrugia, 1997) and PLUTON (Spek, 1990)'
_computing_publication_material 'WinGX (Farrugia, 1999)'
_computing_structure_refinement 'SHELXL97 (Sheldrick, 1997)'
_computing_structure_solution 'SHELXS86 (Sheldrick, 1985)'
_diffrn_ambient_temperature 296(2)
_diffrn_measured_fraction_theta_full 1
_diffrn_measured_fraction_theta_max 1
_diffrn_measurement_device '\k-geometry diffractometer'
_diffrn_measurement_device_type 'Enraf-Nonius TurboCAD-4'
_diffrn_measurement_method 'non-profiled \w'
_diffrn_radiation_monochromator graphite
_diffrn_radiation_type MoK\a
_diffrn_radiation_wavelength 0.71073
_diffrn_reflns_av_R_equivalents 0.039
_diffrn_reflns_limit_h_max 31
_diffrn_reflns_limit_h_min 0
_diffrn_reflns_limit_k_max 8
_diffrn_reflns_limit_k_min 0
_diffrn_reflns_limit_l_max 17
_diffrn_reflns_limit_l_min -22
_diffrn_reflns_number 2466
_diffrn_reflns_theta_full 25.0
_diffrn_reflns_theta_max 25.0
_diffrn_reflns_theta_min 1.99
_diffrn_standards_decay_% -1
_diffrn_standards_interval_time 120
_diffrn_standards_number 3
_exptl_absorpt_coefficient_mu 0.232
_exptl_absorpt_correction_T_max 0.883
_exptl_absorpt_correction_T_min 0.698
_exptl_absorpt_correction_type '\y scan'
_exptl_absorpt_process_details '(North et al., 1968)'
_exptl_crystal_colour yellow
_exptl_crystal_density_diffrn 1.329
_exptl_crystal_density_meas ?
_exptl_crystal_density_method 'not measured'
_exptl_crystal_description prism
_exptl_crystal_F_000 1152
_exptl_crystal_size_max 0.5
_exptl_crystal_size_mid 0.5
_exptl_crystal_size_min 0.5
_refine_diff_density_max 0.20
_refine_diff_density_min -0.21
_refine_ls_extinction_method none
_refine_ls_goodness_of_fit_ref 1.042
_refine_ls_hydrogen_treatment mixed
_refine_ls_matrix_type full
_refine_ls_number_parameters 184
_refine_ls_number_reflns 2410
_refine_ls_number_restraints 0
_refine_ls_restrained_S_all 1.042
_refine_ls_R_factor_all 0.058
_refine_ls_R_factor_gt 0.040
_refine_ls_shift/su_max 0.000
_refine_ls_shift/su_mean 0.000
_refine_ls_structure_factor_coef Fsqd
_refine_ls_weighting_details 'w = 1/[\s^2^(Fo^2^)+(0.0694P)^2^+1.4628P] where P=(Fo^2^+2Fc^2^)/3'
_refine_ls_weighting_scheme calc
_refine_ls_wR_factor_gt 0.109
_refine_ls_wR_factor_ref 0.122
_reflns_number_gt 1847
_reflns_number_total 2410
_reflns_threshold_expression I>2\s(I)
_cod_data_source_file gg1180.cif
_cod_data_source_block IV
_cod_depositor_comments
;
The following automatic conversions were performed:

'_exptl_crystal_density_meas' value 'not measured' was changed to '?'
- the value is perceived as not measured.

Automatic conversion script
Id: cif_fix_values 3008 2015-01-20 13:52:24Z robertas 
;
_cod_original_cell_volume 2732.0(11)
_cod_original_sg_symbol_H-M 'C 2/c'
_cod_database_code 2013613
_cod_database_fobs_code 2013613

loop_
_symmetry_equiv_pos_as_xyz
'x, y, z'
'-x, y, -z+1/2'
'x+1/2, y+1/2, z'
'-x+1/2, y+1/2, -z+1/2'
'-x, -y, -z'
'x, -y, z-1/2'
'-x+1/2, -y+1/2, -z'
'x+1/2, -y+1/2, z-1/2'

loop_
_atom_site_label
_atom_site_fract_x
_atom_site_fract_y
_atom_site_fract_z
_atom_site_U_iso_or_equiv
_atom_site_adp_type
_atom_site_calc_flag
_atom_site_refinement_flags
_atom_site_occupancy
_atom_site_disorder_assembly
_atom_site_disorder_group
_atom_site_type_symbol
C1 0.74168(8) 0.4910(3) 0.97852(12) 0.0323(4) Uani d . 1 . . C
C2 0.77555(9) 0.5070(3) 1.07198(13) 0.0363(4) Uani d . 1 . . C
C3 0.84101(10) 0.5649(3) 1.13317(14) 0.0455(5) Uani d . 1 . . C
H3 0.8629 0.5701 1.1959 0.055 Uiso calc R 1 . . H
C4 0.87240(10) 0.6134(3) 1.10104(15) 0.0483(5) Uani d . 1 . . C
H4 0.9155 0.6547 1.1421 0.058 Uiso calc R 1 . . H
C5 0.84120(9) 0.6026(3) 1.00670(15) 0.0427(5) Uani d . 1 . . C
C6 0.87402(12) 0.6544(4) 0.9734(2) 0.0578(6) Uani d . 1 . . C
H6 0.9167 0.6992 1.0142 0.069 Uiso calc R 1 . . H
C7 0.84451(14) 0.6401(4) 0.8833(2) 0.0671(7) Uani d . 1 . . C
H7 0.8668 0.6754 0.8625 0.081 Uiso calc R 1 . . H
C8 0.78082(13) 0.5727(4) 0.82158(18) 0.0631(7) Uani d . 1 . . C
H8 0.7609 0.5613 0.7597 0.076 Uiso calc R 1 . . H
C9 0.74709(11) 0.5227(3) 0.85109(15) 0.0483(5) Uani d . 1 . . C
H9 0.7046 0.4776 0.8087 0.058 Uiso calc R 1 . . H
C10 0.77540(9) 0.5381(3) 0.94379(13) 0.0356(4) Uani d . 1 . . C
C11 0.67393(9) 0.4318(3) 0.91622(13) 0.0346(4) Uani d . 1 . . C
H11 0.6528 0.4208 0.8539 0.041 Uiso calc R 1 . . H
C12 0.54281(9) 0.2883(3) 0.90517(13) 0.0382(5) Uani d . 1 . . C
C13 0.54078(11) 0.2611(4) 1.03312(15) 0.0520(6) Uani d . 1 . . C
H13A 0.5344 0.1248 1.0279 0.062 Uiso calc R 1 . . H
H13B 0.4984 0.321 1.0006 0.062 Uiso calc R 1 . . H
C14 0.58437(13) 0.3175(4) 1.13218(16) 0.0637(7) Uani d . 1 . . C
H14A 0.5649 0.2791 1.1586 0.096 Uiso calc R 1 . . H
H14B 0.59 0.4525 1.1371 0.096 Uiso calc R 1 . . H
H14C 0.6261 0.257 1.1644 0.096 Uiso calc R 1 . . H
N1 0.64227(7) 0.3942(2) 0.94472(11) 0.0366(4) Uani d . 1 . . N
N2 0.57843(8) 0.3377(3) 0.87986(12) 0.0407(4) Uani d . 1 . . N
N3 0.56957(9) 0.3178(3) 0.99193(13) 0.0481(5) Uani d . 1 . . N
O1 0.74878(8) 0.4638(3) 1.11118(10) 0.0505(4) Uani d . 1 . . O
S1 0.46774(2) 0.19586(10) 0.82647(4) 0.0532(2) Uani d . 1 . . S
H1A 0.7074(14) 0.436(4) 1.065(2) 0.073(9) Uiso d . 1 . . H
H2A 0.5643(12) 0.304(3) 0.8232(18) 0.057(7) Uiso d . 1 . . H
H3A 0.6065(13) 0.352(4) 1.0253(18) 0.059(8) Uiso d . 1 . . H

loop_
_atom_site_aniso_label
_atom_site_aniso_U_11
_atom_site_aniso_U_22
_atom_site_aniso_U_33
_atom_site_aniso_U_12
_atom_site_aniso_U_13
_atom_site_aniso_U_23
C1 0.0313(10) 0.0312(10) 0.0353(10) 0.0023(8) 0.0217(9) 0.0027(8)
C2 0.0393(11) 0.0333(10) 0.0379(10) 0.0038(8) 0.0254(9) 0.0031(8)
C3 0.0374(11) 0.0462(12) 0.0374(10) 0.0030(9) 0.0168(9) -0.0019(9)
C4 0.0301(10) 0.0459(13) 0.0548(13) -0.0019(9) 0.0205(10) -0.0049(10)
C5 0.0369(11) 0.0373(11) 0.0590(13) 0.0026(9) 0.0330(10) 0.0032(10)
C6 0.0485(13) 0.0557(15) 0.0861(18) -0.0010(11) 0.0508(13) 0.0034(13)
C7 0.0737(17) 0.0702(17) 0.099(2) 0.0059(14) 0.0747(17) 0.0152(16)
C8 0.0761(17) 0.0747(18) 0.0639(15) 0.0082(14) 0.0566(15) 0.0121(13)
C9 0.0477(12) 0.0589(14) 0.0469(12) 0.0021(11) 0.0341(10) 0.0064(10)
C10 0.0363(10) 0.0315(10) 0.0443(11) 0.0049(8) 0.0282(9) 0.0049(8)
C11 0.0350(10) 0.0371(11) 0.0340(9) 0.0009(8) 0.0232(8) 0.0013(8)
C12 0.0364(10) 0.0399(11) 0.0418(11) -0.0012(9) 0.0266(9) 0.0001(9)
C13 0.0532(13) 0.0645(15) 0.0519(12) -0.0096(11) 0.0399(11) -0.0010(11)
C14 0.0713(16) 0.0751(18) 0.0501(13) -0.0014(14) 0.0413(13) 0.0026(13)
N1 0.0322(8) 0.0402(9) 0.0392(9) -0.0040(7) 0.0237(7) -0.0023(7)
N2 0.0320(8) 0.0532(11) 0.0376(9) -0.0077(8) 0.0225(7) -0.0051(8)
N3 0.0393(10) 0.0664(13) 0.0441(10) -0.0186(10) 0.0291(9) -0.0106(9)
O1 0.0512(9) 0.0679(11) 0.0380(8) -0.0067(8) 0.0311(8) -0.0004(7)
S1 0.0357(3) 0.0780(5) 0.0436(3) -0.0158(3) 0.0242(3) -0.0066(3)

loop_
_atom_type_symbol
_atom_type_description
_atom_type_scat_dispersion_real
_atom_type_scat_dispersion_imag
_atom_type_scat_source
C C 0.0033 0.0016 'International Tables Vol C Tables 4.2.6.8 and 6.1.1.4'
H H 0 0 'International Tables Vol C Tables 4.2.6.8 and 6.1.1.4'
N N 0.0061 0.0033 'International Tables Vol C Tables 4.2.6.8 and 6.1.1.4'
O O 0.0106 0.006 'International Tables Vol C Tables 4.2.6.8 and 6.1.1.4'
S S 0.1246 0.1234 'International Tables Vol C Tables 4.2.6.8 and 6.1.1.4'

loop_
_geom_angle_atom_site_label_1
_geom_angle_atom_site_label_2
_geom_angle_atom_site_label_3
_geom_angle
_geom_angle_publ_flag
C2 C1 C11 121.28(16) ?
C2 C1 C10 118.30(17) ?
C11 C1 C10 120.42(16) ?
O1 C2 C1 122.79(17) ?
O1 C2 C3 115.17(17) ?
C1 C2 C3 122.02(18) ?
C4 C3 C2 120.03(19) ?
C4 C3 H3 120.0 ?
C2 C3 H3 120.0 ?
C3 C4 C5 121.44(19) ?
C3 C4 H4 119.3 ?
C5 C4 H4 119.3 ?
C4 C5 C6 121.3(2) ?
C4 C5 C10 119.39(18) ?
C6 C5 C10 119.4(2) ?
C7 C6 C5 121.2(2) ?
C7 C6 H6 119.4 ?
C5 C6 H6 119.4 ?
C6 C7 C8 119.9(2) ?
C6 C7 H7 120.0 ?
C8 C7 H7 120.0 ?
C9 C8 C7 120.7(2) ?
C9 C8 H8 119.7 ?
C7 C8 H8 119.7 ?
C8 C9 C10 121.4(2) ?
C8 C9 H9 119.3 ?
C10 C9 H9 119.3 ?
C9 C10 C5 117.48(18) ?
C9 C10 C1 123.75(18) ?
C5 C10 C1 118.77(17) ?
N1 C11 C1 121.79(17) yes
N1 C11 H11 119.1 ?
C1 C11 H11 119.1 ?
N3 C12 N2 117.07(18) yes
N3 C12 S1 123.53(15) ?
N2 C12 S1 119.40(15) ?
N3 C13 C14 110.23(19) ?
N3 C13 H13A 109.6 ?
C14 C13 H13A 109.6 ?
N3 C13 H13B 109.6 ?
C14 C13 H13B 109.6 ?
H13A C13 H13B 108.1 ?
C13 C14 H14A 109.5 ?
C13 C14 H14B 109.5 ?
H14A C14 H14B 109.5 ?
C13 C14 H14C 109.5 ?
H14A C14 H14C 109.5 ?
H14B C14 H14C 109.5 ?
C11 N1 N2 116.94(16) yes
C12 N2 N1 120.32(17) yes
C12 N2 H2A 119.6(15) ?
N1 N2 H2A 118.1(15) ?
C12 N3 C13 124.81(19) yes
C12 N3 H3A 116.5(19) ?
C13 N3 H3A 117.8(19) ?
C2 O1 H1A 105.4(18) ?

loop_
_geom_bond_atom_site_label_1
_geom_bond_atom_site_label_2
_geom_bond_site_symmetry_2
_geom_bond_distance
_geom_bond_publ_flag
C1 C2 . 1.384(3) ?
C1 C11 . 1.449(3) ?
C1 C10 . 1.449(2) ?
C2 O1 . 1.351(2) yes
C2 C3 . 1.402(3) ?
C3 C4 . 1.354(3) ?
C3 H3 . 0.9300 ?
C4 C5 . 1.410(3) ?
C4 H4 . 0.9300 ?
C5 C6 . 1.413(3) ?
C5 C10 . 1.423(3) ?
C6 C7 . 1.350(4) ?
C6 H6 . 0.9300 ?
C7 C8 . 1.391(4) ?
C7 H7 . 0.9300 ?
C8 C9 . 1.372(3) ?
C8 H8 . 0.9300 ?
C9 C10 . 1.402(3) ?
C9 H9 . 0.9300 ?
C11 N1 . 1.285(2) yes
C11 H11 . 0.9300 ?
C12 N3 . 1.323(3) yes
C12 N2 . 1.353(2) yes
C12 S1 . 1.683(2) yes
C13 N3 . 1.455(3) yes
C13 C14 . 1.496(3) ?
C13 H13A . 0.9700 ?
C13 H13B . 0.9700 ?
C14 H14A . 0.9600 ?
C14 H14B . 0.9600 ?
C14 H14C . 0.9600 ?
N1 N2 . 1.373(2) yes
N2 H2A . 0.91(3) ?
N3 H3A . 0.79(3) ?
O1 H1A . 0.89(3) ?

loop_
_geom_hbond_atom_site_label_D
_geom_hbond_atom_site_label_H
_geom_hbond_atom_site_label_A
_geom_hbond_site_symmetry_A
_geom_hbond_distance_DH
_geom_hbond_distance_HA
_geom_hbond_distance_DA
_geom_hbond_angle_DHA
O1 H1A N1 . 0.89(3) 1.80(3) 2.605(2) 151(3)
N3 H3A N1 . 0.79(3) 2.27(3) 2.653(2) 110(2)
N2 H2A S1 2_656 0.91(3) 2.50(3) 3.409(2) 176(2)

loop_
_geom_torsion_atom_site_label_1
_geom_torsion_atom_site_label_2
_geom_torsion_atom_site_label_3
_geom_torsion_atom_site_label_4
_geom_torsion
C11 C1 C2 O1 2.0(3)
C10 C1 C2 O1 -178.99(18)
C11 C1 C2 C3 -179.69(18)
C10 C1 C2 C3 -0.7(3)
O1 C2 C3 C4 -179.4(2)
C1 C2 C3 C4 2.2(3)
C2 C3 C4 C5 -1.6(3)
C3 C4 C5 C6 179.6(2)
C3 C4 C5 C10 -0.4(3)
C4 C5 C6 C7 178.6(2)
C10 C5 C6 C7 -1.4(4)
C5 C6 C7 C8 -0.3(4)
C6 C7 C8 C9 0.9(4)
C7 C8 C9 C10 0.1(4)
C8 C9 C10 C5 -1.7(3)
C8 C9 C10 C1 178.7(2)
C4 C5 C10 C9 -177.6(2)
C6 C5 C10 C9 2.4(3)
C4 C5 C10 C1 1.9(3)
C6 C5 C10 C1 -178.10(19)
C2 C1 C10 C9 178.15(19)
C11 C1 C10 C9 -2.8(3)
C2 C1 C10 C5 -1.4(3)
C11 C1 C10 C5 177.65(17)
C2 C1 C11 N1 0.9(3)
C10 C1 C11 N1 -178.08(18)
C1 C11 N1 N2 -179.47(17)
N3 C12 N2 N1 7.6(3)
S1 C12 N2 N1 -172.97(15)
C11 N1 N2 C12 177.31(18)
N2 C12 N3 C13 -175.3(2)
S1 C12 N3 C13 5.3(3)
C14 C13 N3 C12 -179.9(2)

loop_
_cod_related_entry_id
_cod_related_entry_database
_cod_related_entry_code
1 ChemSpider 12251785
